data_7222665
loop_
_publ_author_name
'Cordier, G.'
'Schaefer, H.'
'Schwidetzky, C.'

_publ_section_title
;
 Die Kristallstruktur von Sr Sb4 S7 (H2 O)6
;
_journal_name_full
;
Zeitschrift fuer Naturforschung, Teil B. Anorganische Chemie, Organische 
Chemie (33,1978-41,1986)
;
_journal_page_first 131
_journal_page_last 134
_journal_volume 39
_journal_year 1984
_chemical_formula_sum 'H12 O6 S7 Sb4 Sr'
_chemical_name_systematic 'Sr Sb4 S7 (H2 O)6'
_space_group_IT_number 14
_symmetry_space_group_name_Hall '-P 2yn'
_symmetry_space_group_name_H-M 'P 1 21/n 1'
_cell_angle_alpha 90
_cell_angle_beta 90.4
_cell_angle_gamma 90
_cell_formula_units_Z 4
_cell_length_a 27.654
_cell_length_b 7.315
_cell_length_c 8.972
_cell_volume 1814.893
_citation_journal_id_ASTM ZNBAD2
_cod_data_source_file Cordier_ZNBAD2_1984_624.cif
_cod_data_source_block H12O6S7Sb4Sr1
_cod_original_sg_symbol_Hall '-P 2ybc (x-z,y,z)'
_cod_original_formula_sum 'H12 O6 S7 Sb4 Sr1'
_cod_database_code 7222665

loop_
_symmetry_equiv_pos_as_xyz
x,y,z
-x+1/2,y+1/2,-z+1/2
-x,-y,-z
x-1/2,-y-1/2,z-1/2

loop_
_atom_site_label
_atom_site_type_symbol
_atom_site_fract_x
_atom_site_fract_y
_atom_site_fract_z
_atom_site_occupancy
_atom_site_U_iso_or_equiv
Sb3 Sb+3 0.4629 -0.1463 0.2586 1 0.0
Sr1 Sr+2 0.2593 0.141 -0.6521 1 0.0
O6 O-2 0.2491 0.9861 0.0631 1 0.0
S5 S-2 0.3542 0.7223 -0.1033 1 0.0
O3 O-2 0.2586 0.9937 0.6044 1 0.0
S3 S-2 0.542 0.5812 0.3671 1 0.0
S6 S-2 0.4856 0.7369 -0.0663 1 0.0
S7 S-2 0.3237 0.192 -0.1487 1 0.0
Sb4 Sb+3 0.4933 0.3044 0.3714 1 0.0
O1 O-2 0.1931 0.3255 0.197 1 0.0
S4 S-2 0.4379 0.8945 0.5232 1 0.0
O4 O-2 0.8363 0.8747 0.0499 1 0.0
S2 S-2 0.4151 0.5689 0.2404 1 0.0
Sb2 Sb+3 0.3965 0.0196 -0.1054 1 0.0
O5 O-2 0.1947 0.8753 0.3318 1 0.0
Sb1 Sb+3 0.4234 0.5086 -0.0359 1 0.0
S1 S-2 0.3954 0.0614 0.1689 1 0.0
O2 O-2 0.3416 0.211 0.4778 1 0.0
